data_4324932
loop_
_publ_author_name
'Pradip Pachfule'
'Raja Das'
'Pankaj Poddar'
'Rahul Banerjee'

_publ_contact_author
;
Dr. Rahul Banerjee
Scientist
Physical/Materials Chemistry Division  
National Chemical Laboratory
Dr. Homi Bhaba Road
Pune 411008, India
;
_publ_contact_author_email r.banerjee@ncl.res.in
_publ_contact_author_fax '91 020 2590 2636'
_publ_contact_author_phone '91 020 2590 2535'
_publ_section_title
;
 Structural, Magnetic, and Gas Adsorption Study of a Series of Partially
 Fluorinated Metal-Organic Frameworks (HF-MOFs)
;
_journal_name_full 'Inorganic Chemistry'
_journal_page_first 3855
_journal_page_last 3865
_journal_paper_doi 10.1021/ic1017246
_journal_volume 50
_journal_year 2011
_chemical_formula_moiety 'C21 H12 Co F5.96 N O4, 0.5(C8 N4 O2), C3 H8 N O, O'
_chemical_formula_sum 'C28 H20 Co F5.96 N4 O7'
_chemical_formula_weight 696.65
_chemical_name_systematic
; 
 ? 
;
_space_group_IT_number 15
_symmetry_cell_setting monoclinic
_symmetry_space_group_name_Hall '-C 2yc'
_symmetry_space_group_name_H-M 'C 1 2/c 1'
_atom_sites_solution_hydrogens geom
_atom_sites_solution_primary direct
_atom_sites_solution_secondary difmap
_audit_creation_method SHELXL-97
_cell_angle_alpha 90.00
_cell_angle_beta 119.74(3)
_cell_angle_gamma 90.00
_cell_formula_units_Z 8
_cell_length_a 26.957(19)
_cell_length_b 11.025(8)
_cell_length_c 24.602(15)
_cell_measurement_reflns_used 5402
_cell_measurement_temperature 293(2)
_cell_measurement_theta_max 25.000
_cell_measurement_theta_min 1.86
_cell_volume 6349(8)
_computing_cell_refinement 'Bruker SMART'
_computing_data_collection 'Bruker SMART'
_computing_data_reduction 'Bruker SAINT'
_computing_molecular_graphics 'Bruker SHELXTL'
_computing_publication_material 'Bruker SHELXTL'
_computing_structure_refinement 'Bruker SHELXTL'
_computing_structure_solution 'Bruker SHELXTL'
_diffrn_ambient_temperature 298(2)
_diffrn_measured_fraction_theta_full 0.964
_diffrn_measured_fraction_theta_max 0.964
_diffrn_radiation_monochromator graphite
_diffrn_radiation_source 'fine-focus sealed tube'
_diffrn_radiation_type MoK\a
_diffrn_radiation_wavelength 0.71073
_diffrn_reflns_av_R_equivalents 0.1044
_diffrn_reflns_av_sigmaI/netI 0.1245
_diffrn_reflns_limit_h_max 32
_diffrn_reflns_limit_h_min -32
_diffrn_reflns_limit_k_max 13
_diffrn_reflns_limit_k_min -13
_diffrn_reflns_limit_l_max 29
_diffrn_reflns_limit_l_min -29
_diffrn_reflns_number 28624
_diffrn_reflns_theta_full 25.00
_diffrn_reflns_theta_max 25.00
_diffrn_reflns_theta_min 1.84
_exptl_absorpt_coefficient_mu 0.625
_exptl_absorpt_correction_T_max 0.8787
_exptl_absorpt_correction_T_min 0.7076
_exptl_absorpt_correction_type multi-scan
_exptl_absorpt_process_details 'Blessing, Acta Cryst. (1995) A51 33-58'
_exptl_crystal_colour Pink
_exptl_crystal_density_diffrn 1.458
_exptl_crystal_description hexagonal
_exptl_crystal_F_000 2488
_exptl_crystal_size_max 0.30
_exptl_crystal_size_mid 0.28
_exptl_crystal_size_min 0.20
_refine_diff_density_max 2.025
_refine_diff_density_min -0.959
_refine_diff_density_rms 0.163
_refine_ls_extinction_method none
_refine_ls_goodness_of_fit_ref 1.054
_refine_ls_hydrogen_treatment constr
_refine_ls_matrix_type full
_refine_ls_number_parameters 331
_refine_ls_number_reflns 5402
_refine_ls_number_restraints 16
_refine_ls_restrained_S_all 1.056
_refine_ls_R_factor_all 0.1143
_refine_ls_R_factor_gt 0.1097
_refine_ls_shift/su_max 0.004
_refine_ls_shift/su_mean 0.004
_refine_ls_structure_factor_coef Fsqd
_refine_ls_weighting_details 'calc w=1/[\s^2^(Fo^2^)+(0.1606P)^2^+94.8645P] where P=(Fo^2^+2Fc^2^)/3'
_refine_ls_weighting_scheme calc
_refine_ls_wR_factor_gt 0.2508
_refine_ls_wR_factor_ref 0.2659
_reflns_number_gt 4980
_reflns_number_total 5402
_reflns_threshold_expression >2sigma(I)
_cod_data_source_file ic1017246_si_002_1.cif
_cod_data_source_block Co-FMOF-D
_cod_original_cell_volume 6349(7)
_cod_database_code 4324932

loop_
_symmetry_equiv_pos_as_xyz
'x, y, z'
'-x, y, -z+1/2'
'x+1/2, y+1/2, z'
'-x+1/2, y+1/2, -z+1/2'
'-x, -y, -z'
'x, -y, z-1/2'
'-x+1/2, -y+1/2, -z'
'x+1/2, -y+1/2, z-1/2'

loop_
_atom_site_label
_atom_site_type_symbol
_atom_site_fract_x
_atom_site_fract_y
_atom_site_fract_z
_atom_site_U_iso_or_equiv
_atom_site_adp_type
_atom_site_occupancy
_atom_site_symmetry_multiplicity
_atom_site_calc_flag
_atom_site_refinement_flags
_atom_site_disorder_assembly
_atom_site_disorder_group
C1 C 0.3536(3) 0.3309(6) 0.4272(3) 0.0316(14) Uani 1 1 d . . .
C2 C 0.3628(3) 0.6132(6) 0.1722(3) 0.0274(13) Uani 1 1 d . . .
C3 C 0.3991(4) 0.2586(7) 0.4363(4) 0.047(2) Uani 1 1 d . . .
H3 H 0.4055 0.1855 0.4576 0.057 Uiso 1 1 calc R . .
C4 C 0.3476(3) 0.5023(6) 0.1877(3) 0.0311(14) Uani 1 1 d . . .
H4 H 0.3151 0.4617 0.1581 0.037 Uiso 1 1 calc R . .
C5 C 0.4355(4) 0.2936(9) 0.4140(4) 0.053(2) Uani 1 1 d . D .
H5 H 0.4665 0.2453 0.4215 0.063 Uiso 1 1 calc R . .
C7 C 0.3160(3) 0.2952(6) 0.4536(3) 0.0269(13) Uani 1 1 d . . .
C8 C 0.3250(3) 0.6681(6) 0.1085(3) 0.0311(15) Uani 1 1 d . . .
C9 C 0.4987(5) 0.3456(9) 0.3467(5) 0.058(2) Uiso 1 1 d . . .
C10 C 0.3435(3) 0.4379(6) 0.3936(3) 0.0337(15) Uani 1 1 d . . .
H10 H 0.3124 0.4862 0.3860 0.040 Uiso 1 1 calc R . .
C11 C 0.4297(3) 0.5111(7) 0.2921(3) 0.0338(15) Uani 1 1 d . . .
C12 C 0.3806(3) 0.4526(6) 0.2469(3) 0.0333(15) Uani 1 1 d . E .
H12 H 0.3697 0.3793 0.2566 0.040 Uiso 1 1 calc R . .
C13 C 0.3792(3) 0.4731(7) 0.3715(4) 0.0371(16) Uani 1 1 d . D .
H13 H 0.3726 0.5463 0.3502 0.045 Uiso 1 1 calc R . .
C14 C 0.1893(4) 0.3908(7) -0.0037(4) 0.060(3) Uani 1 1 d D A 5
H14 H 0.1952 0.4188 0.0347 0.072 Uiso 1 1 calc R A 5
C15 C 0.5072(4) 0.5399(12) 0.4082(3) 0.069(4) Uani 1 1 d . . .
C16 C 0.4121(3) 0.6711(7) 0.2174(3) 0.0349(15) Uani 1 1 d . . .
H16 H 0.4229 0.7447 0.2079 0.042 Uiso 1 1 calc R E .
C17 C 0.4250(3) 0.4011(8) 0.3804(3) 0.0386(17) Uani 1 1 d . . .
C18 C 0.4451(3) 0.6206(7) 0.2761(3) 0.0392(17) Uani 1 1 d . E .
H18 H 0.4781 0.6603 0.3053 0.047 Uiso 1 1 calc R . .
C19 C 0.4657(3) 0.4492(8) 0.3569(4) 0.046(2) Uani 1 1 d . D .
C20 C 0.1750(6) 0.2662(10) -0.0211(5) 0.082(3) Uiso 1 1 d D A 5
C21 C 0.1567(7) 0.2334(14) -0.0823(6) 0.045(4) Uiso 0.50 1 d PD A 5
H21 H 0.1500 0.1520 -0.0934 0.054 Uiso 0.50 1 calc PR A 5
C22 C 0.1477(8) 0.3219(13) -0.1297(7) 0.048(4) Uiso 0.50 1 d PD A 5
H22 H 0.1290 0.3029 -0.1721 0.058 Uiso 0.50 1 calc PR A 5
C23 C 0.1688(7) 0.4371(13) -0.1076(6) 0.043(3) Uiso 0.50 1 d PD A 5
H23 H 0.1664 0.4966 -0.1356 0.051 Uiso 0.50 1 calc PR A 5
C24 C 0.1785(8) 0.1740(15) 0.0209(8) 0.053(4) Uiso 0.50 1 d PD A 5
H24A H 0.1704 0.2081 0.0516 0.080 Uiso 0.50 1 calc PR A 5
H24B H 0.2162 0.1399 0.0415 0.080 Uiso 0.50 1 calc PR A 5
H24C H 0.1511 0.1115 -0.0019 0.080 Uiso 0.50 1 calc PR A 5
C25 C 0.307(2) 1.081(3) 0.740(2) 0.29(2) Uiso 1 1 d D B 5
H25A H 0.3320 1.0612 0.7242 0.442 Uiso 1 1 calc R B 5
H25B H 0.3199 1.1534 0.7647 0.442 Uiso 1 1 calc R B 5
H25C H 0.2689 1.0938 0.7055 0.442 Uiso 1 1 calc R B 5
C26 C 0.288(2) 0.863(3) 0.7616(17) 0.248(18) Uiso 1 1 d D B 5
H26A H 0.2527 0.8559 0.7625 0.297 Uiso 1 1 calc R B 5
H26B H 0.3161 0.8140 0.7958 0.297 Uiso 1 1 calc R B 5
C27 C 0.3012(14) 1.021(2) 0.8314(13) 0.175(9) Uiso 1 1 d D B 5
H27A H 0.2785 0.9634 0.8387 0.262 Uiso 1 1 calc R B 5
H27B H 0.2834 1.0996 0.8236 0.262 Uiso 1 1 calc R B 5
H27C H 0.3386 1.0255 0.8677 0.262 Uiso 1 1 calc R B 5
C28 C 0.4550(9) 0.0599(18) 0.6033(10) 0.127(6) Uiso 1 1 d D C 5
C29 C 0.5344(15) 0.075(4) 0.5833(17) 0.247(17) Uiso 1 1 d D C 5
C30 C 0.4400(13) -0.036(3) 0.5131(14) 0.183(10) Uiso 1 1 d D . 5
C33 C 0.4512(19) -0.029(3) 0.6881(18) 0.224(14) Uiso 1 1 d . C 5
Co1 Co 0.22197(3) 0.64108(7) -0.01987(4) 0.0223(4) Uani 1 1 d . . 5
F1 F 0.4821(3) 0.6361(5) 0.4105(3) 0.0705(16) Uiso 1 1 d . D 5
F2 F 0.5531(4) 0.5402(17) 0.3959(5) 0.042(4) Uiso 0.48(4) 1 d P D 1
F3 F 0.5321(4) 0.5026(14) 0.4669(4) 0.045(4) Uiso 0.60(4) 1 d P D 2
F4 F 0.4648(3) 0.2576(5) 0.3127(3) 0.0689(15) Uiso 1 1 d . E .
F5 F 0.5300(4) 0.4035(13) 0.3233(5) 0.038(3) Uiso 0.54(3) 1 d P E 3
F6 F 0.5428(4) 0.3154(12) 0.4072(5) 0.036(3) Uiso 0.52(3) 1 d P E 4
F2A F 0.5491(4) 0.5924(15) 0.4003(4) 0.036(4) Uiso 0.49(3) 1 d P D 1
F5A F 0.5193(6) 0.3582(15) 0.3084(6) 0.040(4) Uiso 0.46(3) 1 d P E 3
F6A F 0.5321(5) 0.2678(14) 0.3914(6) 0.041(4) Uiso 0.48(3) 1 d P E 4
F2B F 0.5329(5) 0.4502(19) 0.4599(6) 0.038(5) Uiso 0.39(3) 1 d P D 1
N1 N 0.1939(3) 0.4658(5) -0.0433(3) 0.0368(14) Uani 1 1 d D A 5
N2 N 0.3060(14) 0.984(3) 0.7775(13) 0.200(9) Uiso 1 1 d D . .
N3 N 0.4797(12) 0.030(2) 0.5667(11) 0.186(8) Uiso 1 1 d D . .
N4 N 0.4864(12) 0.026(2) 0.6623(12) 0.177(8) Uiso 1 1 d . . .
O1 O 0.2874(2) 0.6001(5) 0.0683(2) 0.0430(13) Uani 1 1 d . . .
O2 O 0.3345(2) 0.7771(5) 0.1015(2) 0.0414(12) Uani 1 1 d . . .
O3 O 0.2779(2) 0.3702(4) 0.4470(3) 0.0365(12) Uani 1 1 d . . .
O4 O 0.3247(2) 0.1930(4) 0.4800(2) 0.0360(11) Uani 1 1 d . . .
O5 O 0.2788(15) 0.806(3) 0.7060(15) 0.284(12) Uiso 1 1 d D . .
O6 O 0.5456(12) 0.049(2) 0.5341(13) 0.222(9) Uiso 1 1 d D . .
O7 O 0.439(2) 0.014(3) 0.7596(19) 0.350(18) Uiso 1 1 d . . .

loop_
_atom_site_aniso_label
_atom_site_aniso_U_11
_atom_site_aniso_U_22
_atom_site_aniso_U_33
_atom_site_aniso_U_23
_atom_site_aniso_U_13
_atom_site_aniso_U_12
C1 0.028(4) 0.039(3) 0.036(4) 0.006(3) 0.022(3) 0.004(3)
C2 0.027(3) 0.031(3) 0.028(3) 0.003(3) 0.017(3) 0.003(3)
C3 0.048(5) 0.050(4) 0.060(5) 0.031(4) 0.039(4) 0.024(4)
C4 0.030(3) 0.032(3) 0.029(3) -0.004(3) 0.012(3) -0.002(3)
C5 0.040(5) 0.070(5) 0.066(5) 0.036(5) 0.040(4) 0.031(4)
C7 0.021(3) 0.034(3) 0.027(3) 0.000(3) 0.013(3) 0.000(3)
C8 0.029(4) 0.040(4) 0.029(3) 0.011(3) 0.017(3) 0.013(3)
C10 0.032(4) 0.039(4) 0.037(4) 0.005(3) 0.022(3) 0.005(3)
C11 0.026(3) 0.052(4) 0.029(3) 0.013(3) 0.017(3) 0.005(3)
C12 0.034(4) 0.030(3) 0.038(4) 0.008(3) 0.020(3) 0.000(3)
C13 0.036(4) 0.040(4) 0.042(4) 0.013(3) 0.024(3) 0.005(3)
C14 0.047(5) 0.043(4) 0.054(5) 0.016(4) -0.002(4) -0.021(4)
C15 0.031(4) 0.145(10) 0.018(3) 0.022(5) 0.002(3) -0.035(5)
C16 0.030(4) 0.043(4) 0.032(4) 0.006(3) 0.015(3) -0.006(3)
C17 0.027(4) 0.061(5) 0.036(4) 0.021(3) 0.022(3) 0.012(3)
C18 0.027(4) 0.054(4) 0.032(4) 0.002(3) 0.011(3) -0.015(3)
C19 0.022(3) 0.080(6) 0.042(4) 0.029(4) 0.021(3) 0.015(4)
Co1 0.0213(5) 0.0213(5) 0.0260(5) 0.0000(3) 0.0132(4) -0.0003(3)
N1 0.035(3) 0.027(3) 0.060(4) -0.012(3) 0.032(3) -0.006(2)
O1 0.042(3) 0.049(3) 0.027(2) 0.003(2) 0.009(2) 0.008(2)
O2 0.038(3) 0.049(3) 0.036(3) 0.018(2) 0.018(2) 0.010(2)
O3 0.035(3) 0.041(3) 0.046(3) 0.004(2) 0.030(3) 0.004(2)
O4 0.041(3) 0.034(3) 0.048(3) 0.009(2) 0.033(3) 0.001(2)

loop_
_atom_type_symbol
_atom_type_description
_atom_type_scat_dispersion_real
_atom_type_scat_dispersion_imag
_atom_type_scat_source
C C 0.0033 0.0016 'International Tables Vol C Tables 4.2.6.8 and 6.1.1.4'
Co Co 0.3494 0.9721 'International Tables Vol C Tables 4.2.6.8 and 6.1.1.4'
F F 0.0171 0.0103 'International Tables Vol C Tables 4.2.6.8 and 6.1.1.4'
N N 0.0061 0.0033 'International Tables Vol C Tables 4.2.6.8 and 6.1.1.4'
O O 0.0106 0.0060 'International Tables Vol C Tables 4.2.6.8 and 6.1.1.4'
H H 0.0000 0.0000 'International Tables Vol C Tables 4.2.6.8 and 6.1.1.4'

loop_
_geom_angle_atom_site_label_1
_geom_angle_atom_site_label_2
_geom_angle_atom_site_label_3
_geom_angle
_geom_angle_site_symmetry_1
_geom_angle_site_symmetry_3
C3 C1 C10 118.8(6) . .
C3 C1 C7 120.8(6) . .
C10 C1 C7 120.4(6) . .
C16 C2 C4 118.4(6) . .
C16 C2 C8 121.9(6) . .
C4 C2 C8 119.7(6) . .
C1 C3 C5 121.1(7) . .
C1 C3 H3 119.4 . .
C5 C3 H3 119.4 . .
C12 C4 C2 120.5(6) . .
C12 C4 H4 119.7 . .
C2 C4 H4 119.7 . .
C17 C5 C3 119.6(7) . .
C17 C5 H5 120.2 . .
C3 C5 H5 120.2 . .
O4 C7 O3 125.5(6) . .
O4 C7 C1 117.6(6) . .
O3 C7 C1 116.8(6) . .
O1 C8 O2 127.1(6) . .
O1 C8 C2 116.3(6) . .
O2 C8 C2 116.6(6) . .
F4 C9 F5A 91.7(11) . .
F4 C9 F6A 91.3(10) . .
F5A C9 F6A 107.7(10) . .
F4 C9 F5 116.7(10) . .
F5A C9 F5 25.5(5) . .
F6A C9 F5 109.6(10) . .
F4 C9 F6 117.1(9) . .
F5A C9 F6 110.2(10) . .
F6A C9 F6 26.4(5) . .
F5 C9 F6 100.2(9) . .
F4 C9 C19 112.1(9) . .
F5A C9 C19 121.4(10) . .
F6A C9 C19 123.4(10) . .
F5 C9 C19 104.2(8) . .
F6 C9 C19 104.8(8) . .
C13 C10 C1 120.4(7) . .
C13 C10 H10 119.8 . .
C1 C10 H10 119.8 . .
C18 C11 C12 118.3(6) . .
C18 C11 C19 123.2(7) . .
C12 C11 C19 118.5(6) . .
C4 C12 C11 121.0(6) . .
C4 C12 H12 119.5 . .
C11 C12 H12 119.5 . .
C10 C13 C17 121.1(7) . .
C10 C13 H13 119.4 . .
C17 C13 H13 119.4 . .
N1 C14 C20 119.1(9) . .
N1 C14 H14 120.5 . .
C20 C14 H14 120.5 . .
F1 C15 F3 101.8(11) . .
F1 C15 F2A 98.5(11) . .
F3 C15 F2A 106.3(8) . .
F1 C15 F2 123.2(11) . .
F3 C15 F2 102.2(8) . .
F2A C15 F2 25.1(5) . .
F1 C15 F2B 123.5(10) . .
F3 C15 F2B 24.2(5) . .
F2A C15 F2B 109.6(9) . .
F2 C15 F2B 95.6(10) . .
F1 C15 C19 112.7(7) . .
F3 C15 C19 117.2(10) . .
F2A C15 C19 117.8(9) . .
F2 C15 C19 100.4(10) . .
F2B C15 C19 96.2(10) . .
C18 C16 C2 120.9(6) . .
C18 C16 H16 119.6 . .
C2 C16 H16 119.6 . .
C5 C17 C13 118.9(6) . .
C5 C17 C19 122.4(6) . .
C13 C17 C19 118.5(6) . .
C16 C18 C11 121.0(7) . .
C16 C18 H18 119.5 . .
C11 C18 H18 119.5 . .
C9 C19 C11 105.9(7) . .
C9 C19 C17 112.1(7) . .
C11 C19 C17 109.5(6) . .
C9 C19 C15 111.5(8) . .
C11 C19 C15 112.3(7) . .
C17 C19 C15 105.6(6) . .
C21 C20 C24 117.8(12) . .
C21 C20 C14 118.3(11) . .
C24 C20 C14 123.9(11) . .
C20 C21 C22 122.0(13) . .
C20 C21 H21 119.0 . .
C22 C21 H21 119.0 . .
C23 C22 C21 115.4(14) . .
C23 C22 H22 122.3 . .
C21 C22 H22 122.3 . .
C22 C23 N1 121.3(12) . .
C22 C23 H23 119.4 . .
N1 C23 H23 119.4 . .
C20 C24 H24A 109.5 . .
C20 C24 H24B 109.5 . .
H24A C24 H24B 109.5 . .
C20 C24 H24C 109.5 . .
H24A C24 H24C 109.5 . .
H24B C24 H24C 109.5 . .
N2 C25 H25A 109.5 . .
N2 C25 H25B 109.5 . .
H25A C25 H25B 109.5 . .
N2 C25 H25C 109.4 . .
H25A C25 H25C 109.5 . .
H25B C25 H25C 109.5 . .
N2 C26 O5 124(3) . .
N2 C26 H26A 106.2 . .
O5 C26 H26A 106.2 . .
N2 C26 H26B 106.2 . .
O5 C26 H26B 106.2 . .
H26A C26 H26B 106.4 . .
N2 C27 H27A 109.5 . .
N2 C27 H27B 109.5 . .
N2 C27 H27C 109.5 . .
N4 C28 N3 113(2) . .
N3 C29 O6 108(3) . .
O6 C30 N3 115(3) 5_656 .
O4 Co1 O2 90.8(2) 4 7_565
O4 Co1 O3 165.89(19) 4 6_565
O2 Co1 O3 88.3(2) 7_565 6_565
O4 Co1 N1 99.9(2) 4 .
O2 Co1 N1 98.6(2) 7_565 .
O3 Co1 N1 94.2(2) 6_565 .
O4 Co1 O1 88.0(2) 4 .
O2 Co1 O1 166.0(2) 7_565 .
O3 Co1 O1 89.5(2) 6_565 .
N1 Co1 O1 95.4(3) . .
O4 Co1 Co1 86.83(15) 4 7_565
O2 Co1 Co1 88.48(17) 7_565 7_565
O3 Co1 Co1 79.07(14) 6_565 7_565
N1 Co1 Co1 170.10(18) . 7_565
O1 Co1 Co1 77.50(17) . 7_565
C14 N1 C23 120.9(8) . .
C14 N1 Co1 122.4(6) . .
C23 N1 Co1 115.5(7) . .
C26 N2 C25 130(3) . .
C26 N2 C27 111(3) . .
C25 N2 C27 115(3) . .
C28 N3 C29 120(3) . .
C28 N3 C30 110(3) . .
C29 N3 C30 130(2) . .
C28 N4 C33 113(3) . .
C8 O1 Co1 129.5(5) . .
C8 O2 Co1 117.1(5) . 7_565
C7 O3 Co1 128.4(4) . 6_566
C7 O4 Co1 120.0(4) . 4_545
C30 O6 C29 173(3) 5_656 .

loop_
_geom_bond_atom_site_label_1
_geom_bond_atom_site_label_2
_geom_bond_distance
_geom_bond_site_symmetry_2
C1 C3 1.385(10) .
C1 C10 1.388(10) .
C1 C7 1.502(9) .
C2 C16 1.394(10) .
C2 C4 1.401(9) .
C2 C8 1.510(9) .
C3 C5 1.395(11) .
C3 H3 0.9300 .
C4 C12 1.388(10) .
C4 H4 0.9300 .
C5 C17 1.391(11) .
C5 H5 0.9300 .
C7 O4 1.263(8) .
C7 O3 1.264(8) .
C8 O1 1.254(9) .
C8 O2 1.257(9) .
C9 F4 1.310(11) .
C9 F5A 1.317(15) .
C9 F6A 1.332(14) .
C9 F5 1.392(14) .
C9 F6 1.410(14) .
C9 C19 1.542(13) .
C10 C13 1.376(10) .
C10 H10 0.9300 .
C11 C18 1.396(10) .
C11 C12 1.395(10) .
C11 C19 1.554(9) .
C12 H12 0.9300 .
C13 C17 1.390(10) .
C13 H13 0.9300 .
C14 N1 1.330(10) .
C14 C20 1.433(12) .
C14 H14 0.9300 .
C15 F1 1.273(14) .
C15 F3 1.321(11) .
C15 F2A 1.367(12) .
C15 F2 1.414(14) .
C15 F2B 1.483(17) .
C15 C19 1.564(14) .
C16 C18 1.383(10) .
C16 H16 0.9300 .
C17 C19 1.565(9) .
C18 H18 0.9300 .
C20 C21 1.379(12) .
C20 C24 1.420(15) .
C21 C22 1.445(15) .
C21 H21 0.9300 .
C22 C23 1.388(15) .
C22 H22 0.9300 .
C23 N1 1.413(13) .
C23 H23 0.9300 .
C24 H24A 0.9600 .
C24 H24B 0.9600 .
C24 H24C 0.9600 .
C25 N2 1.42(5) .
C25 H25A 0.9600 .
C25 H25B 0.9600 .
C25 H25C 0.9600 .
C26 N2 1.41(5) .
C26 O5 1.41(5) .
C26 H26A 0.9700 .
C26 H26B 0.9700 .
C27 N2 1.45(5) .
C27 H27A 0.9600 .
C27 H27B 0.9600 .
C27 H27C 0.9600 .
C28 N4 1.32(3) .
C28 N3 1.40(4) .
C29 N3 1.41(6) .
C29 O6 1.42(5) .
C30 O6 1.40(3) 5_656
C30 N3 1.42(4) .
C33 N4 1.51(4) .
Co1 O4 2.024(5) 4
Co1 O2 2.033(5) 7_565
Co1 O3 2.044(5) 6_565
Co1 N1 2.051(6) .
Co1 O1 2.056(5) .
Co1 Co1 2.746(2) 7_565
O2 Co1 2.033(5) 7_565
O3 Co1 2.044(5) 6_566
O4 Co1 2.024(5) 4_545
O6 C30 1.40(3) 5_656

loop_
_geom_torsion_atom_site_label_1
_geom_torsion_atom_site_label_2
_geom_torsion_atom_site_label_3
_geom_torsion_atom_site_label_4
_geom_torsion
_geom_torsion_site_symmetry_1
_geom_torsion_site_symmetry_4
C10 C1 C3 C5 2.0(14) . .
C7 C1 C3 C5 -177.4(8) . .
C16 C2 C4 C12 0.8(10) . .
C8 C2 C4 C12 -177.6(6) . .
C1 C3 C5 C17 -1.9(15) . .
C3 C1 C7 O4 -5.4(11) . .
C10 C1 C7 O4 175.2(7) . .
C3 C1 C7 O3 175.2(7) . .
C10 C1 C7 O3 -4.2(10) . .
C16 C2 C8 O1 168.7(6) . .
C4 C2 C8 O1 -13.1(9) . .
C16 C2 C8 O2 -11.8(10) . .
C4 C2 C8 O2 166.5(6) . .
C3 C1 C10 C13 -2.0(12) . .
C7 C1 C10 C13 177.4(7) . .
C2 C4 C12 C11 -0.5(11) . .
C18 C11 C12 C4 -0.4(11) . .
C19 C11 C12 C4 -178.5(6) . .
C1 C10 C13 C17 2.0(12) . .
C4 C2 C16 C18 -0.1(11) . .
C8 C2 C16 C18 178.2(7) . .
C3 C5 C17 C13 1.9(14) . .
C3 C5 C17 C19 176.9(9) . .
C10 C13 C17 C5 -1.9(13) . .
C10 C13 C17 C19 -177.2(7) . .
C2 C16 C18 C11 -0.8(12) . .
C12 C11 C18 C16 1.1(11) . .
C19 C11 C18 C16 179.0(7) . .
F4 C9 C19 C11 -69.2(9) . .
F5A C9 C19 C11 37.3(14) . .
F6A C9 C19 C11 -176.5(11) . .
F5 C9 C19 C11 57.9(10) . .
F6 C9 C19 C11 162.8(8) . .
F4 C9 C19 C17 50.1(10) . .
F5A C9 C19 C17 156.7(12) . .
F6A C9 C19 C17 -57.2(14) . .
F5 C9 C19 C17 177.3(8) . .
F6 C9 C19 C17 -77.9(10) . .
F4 C9 C19 C15 168.3(7) . .
F5A C9 C19 C15 -85.1(13) . .
F6A C9 C19 C15 61.0(13) . .
F5 C9 C19 C15 -64.6(10) . .
F6 C9 C19 C15 40.3(10) . .
C18 C11 C19 C9 -102.0(9) . .
C12 C11 C19 C9 75.9(8) . .
C18 C11 C19 C17 136.9(8) . .
C12 C11 C19 C17 -45.2(10) . .
C18 C11 C19 C15 19.9(10) . .
C12 C11 C19 C15 -162.2(7) . .
C5 C17 C19 C9 26.8(12) . .
C13 C17 C19 C9 -158.2(8) . .
C5 C17 C19 C11 144.0(9) . .
C13 C17 C19 C11 -40.9(11) . .
C5 C17 C19 C15 -94.8(11) . .
C13 C17 C19 C15 80.2(9) . .
F1 C15 C19 C9 169.3(7) . .
F3 C15 C19 C9 -73.1(11) . .
F2A C15 C19 C9 55.7(13) . .
F2 C15 C19 C9 36.5(10) . .
F2B C15 C19 C9 -60.4(9) . .
F1 C15 C19 C11 50.5(8) . .
F3 C15 C19 C11 168.2(9) . .
F2A C15 C19 C11 -63.1(13) . .
F2 C15 C19 C11 -82.3(10) . .
F2B C15 C19 C11 -179.1(8) . .
F1 C15 C19 C17 -68.8(8) . .
F3 C15 C19 C17 48.9(12) . .
F2A C15 C19 C17 177.6(10) . .
F2 C15 C19 C17 158.4(8) . .
F2B C15 C19 C17 61.6(9) . .
N1 C14 C20 C21 -11.4(18) . .
N1 C14 C20 C24 168.8(13) . .
C24 C20 C21 C22 175.3(16) . .
C14 C20 C21 C22 -5(2) . .
C20 C21 C22 C23 12(2) . .
C21 C22 C23 N1 -4(2) . .
C20 C14 N1 C23 19.6(15) . .
C20 C14 N1 Co1 -173.7(8) . .
C22 C23 N1 C14 -11.9(19) . .
C22 C23 N1 Co1 -179.5(12) . .
O4 Co1 N1 C14 -46.0(7) 4 .
O2 Co1 N1 C14 -138.3(7) 7_565 .
O3 Co1 N1 C14 132.8(7) 6_565 .
O1 Co1 N1 C14 42.9(7) . .
Co1 Co1 N1 C14 86.3(12) 7_565 .
O4 Co1 N1 C23 121.4(8) 4 .
O2 Co1 N1 C23 29.1(8) 7_565 .
O3 Co1 N1 C23 -59.8(8) 6_565 .
O1 Co1 N1 C23 -149.7(8) . .
Co1 Co1 N1 C23 -106.2(13) 7_565 .
O5 C26 N2 C25 15(8) . .
O5 C26 N2 C27 169(4) . .
N4 C28 N3 C29 -59(4) . .
N4 C28 N3 C30 127(3) . .
O6 C29 N3 C28 -171(2) . .
O6 C29 N3 C30 3(5) . .
O6 C30 N3 C28 167(2) 5_656 .
O6 C30 N3 C29 -7(5) 5_656 .
N3 C28 N4 C33 -137(2) . .
O2 C8 O1 Co1 -7.1(11) . .
C2 C8 O1 Co1 172.5(4) . .
O4 Co1 O1 C8 -84.4(6) 4 .
O2 Co1 O1 C8 0.7(13) 7_565 .
O3 Co1 O1 C8 81.7(6) 6_565 .
N1 Co1 O1 C8 175.8(6) . .
Co1 Co1 O1 C8 2.8(6) 7_565 .
O1 C8 O2 Co1 7.0(9) . 7_565
C2 C8 O2 Co1 -172.5(4) . 7_565
O4 C7 O3 Co1 4.3(10) . 6_566
C1 C7 O3 Co1 -176.4(5) . 6_566
O3 C7 O4 Co1 -3.2(9) . 4_545
C1 C7 O4 Co1 177.5(5) . 4_545
N3 C29 O6 C30 143(25) . 5_656
